data_9008010
loop_
_publ_author_name
'Zachariasen, W. H.'

_publ_section_title
;
 The crystal structure of benitoite, BaTiSi3O9
;
_journal_name_full 'Zeitschrift fur Kristallographie'
_journal_page_first 139
_journal_page_last 146
_journal_volume 74
_journal_year 1930
_chemical_compound_source 'Dallas Gem Mine, San Benito, Ca'
_chemical_formula_sum 'Ba O9 Si3 Ti'
_chemical_name_mineral Benitoite
_space_group_IT_number 188
_symmetry_space_group_name_Hall 'P -6c 2'
_symmetry_space_group_name_H-M 'P -6 c 2'
_cell_angle_alpha 90
_cell_angle_beta 90
_cell_angle_gamma 120
_cell_length_a 6.60
_cell_length_b 6.60
_cell_length_c 9.74
_cell_formula_units_Z 2
_cell_volume 367.432
_database_code_amcsd 0010497
_exptl_crystal_density_diffrn 3.737
_cod_original_formula_sum 'Ba Ti Si3 O9'
_cod_database_code 9008010

loop_
_space_group_symop_operation_xyz
x,y,z
x,x-y,-z
-x+y,-x,1/2-z
-y,-x,1/2+z
-y,x-y,z
-x+y,y,-z
x,y,1/2-z
x,x-y,1/2+z
-x+y,-x,z
-y,-x,-z
-y,x-y,1/2-z
-x+y,y,1/2+z

loop_
_atom_site_label
_atom_site_fract_x
_atom_site_fract_y
_atom_site_fract_z
Ba 0.66667 0.33333 0.00000
Ti 0.33333 0.66667 0.00000
Si 0.05600 0.27800 0.25000
O1 0.22200 0.19500 0.25000
O2 0.08300 0.43000 0.11700

loop_
_cod_related_entry_id
_cod_related_entry_database
_cod_related_entry_code
1 AMCSD 0010497
